data_7018006
loop_
_publ_author_name
'Ghachtouli, Sanae El'
'Guillot, R\'egis'
'Dorlet, Pierre'
'Anxolab\'eh\`ere-Mallart, Elodie'
'Aukauloo, Ally'

_publ_section_title
;
 Influence of second sphere hydrogen bonding interaction on a
 manganese(ii)-aquo complex.
;
_journal_issue 6
_journal_name_full 'Dalton transactions (Cambridge, England : 2003)'
_journal_page_first 1675
_journal_page_last 1677
_journal_paper_doi 10.1039/c1dt11858g
_journal_volume 41
_journal_year 2012
_chemical_formula_moiety 'C32 H34 Cl Mn N6 O5, C2 H3 N, Cl O4 '
_chemical_formula_sum 'C34 H37 Cl2 Mn N7 O9'
_chemical_formula_weight 813.55
_space_group_IT_number 14
_symmetry_cell_setting monoclinic
_symmetry_Int_Tables_number 14
_symmetry_space_group_name_Hall '-P 2yn'
_symmetry_space_group_name_H-M 'P 1 21/n 1'
_atom_sites_solution_hydrogens geom
_atom_sites_solution_primary direct
_atom_sites_solution_secondary difmap
_audit_creation_method SHELXL-97
_cell_angle_alpha 90.00
_cell_angle_beta 94.840(2)
_cell_angle_gamma 90.00
_cell_formula_units_Z 4
_cell_length_a 9.4655(5)
_cell_length_b 13.8053(7)
_cell_length_c 27.3775(15)
_cell_measurement_reflns_used 9320
_cell_measurement_temperature 100(1)
_cell_measurement_theta_max 30.51
_cell_measurement_theta_min 2.68
_cell_volume 3564.8(3)
_computing_structure_refinement 'SHELXL-97 (Sheldrick, 1997)'
_diffrn_ambient_temperature 100(1)
_diffrn_measured_fraction_theta_full 0.986
_diffrn_measured_fraction_theta_max 0.981
_diffrn_radiation_monochromator graphite
_diffrn_radiation_probe x-ray
_diffrn_radiation_type MoK\a
_diffrn_radiation_wavelength 0.71073
_diffrn_reflns_av_R_equivalents 0.0506
_diffrn_reflns_av_sigmaI/netI 0.0355
_diffrn_reflns_limit_h_max 13
_diffrn_reflns_limit_h_min -9
_diffrn_reflns_limit_k_max 19
_diffrn_reflns_limit_k_min -19
_diffrn_reflns_limit_l_max 37
_diffrn_reflns_limit_l_min -39
_diffrn_reflns_number 73536
_diffrn_reflns_theta_full 25.00
_diffrn_reflns_theta_max 30.68
_diffrn_reflns_theta_min 1.65
_diffrn_source 'fine-focus sealed tube'
_diffrn_source_type 'kappa X8 APEX II Bruker ICMMO'
_exptl_absorpt_coefficient_mu 0.586
_exptl_absorpt_correction_T_max 0.9842
_exptl_absorpt_correction_T_min 0.9100
_exptl_absorpt_correction_type psi-scan
_exptl_absorpt_process_details SADABS
_exptl_crystal_colour yellow
_exptl_crystal_density_diffrn 1.516
_exptl_crystal_density_method 'not measured'
_exptl_crystal_description plate
_exptl_crystal_F_000 1684
_exptl_crystal_size_max 0.18
_exptl_crystal_size_mid 0.12
_exptl_crystal_size_min 0.03
_refine_diff_density_max 1.047
_refine_diff_density_min -0.963
_refine_diff_density_rms 0.132
_refine_ls_goodness_of_fit_ref 1.059
_refine_ls_hydrogen_treatment constr
_refine_ls_matrix_type full
_refine_ls_number_parameters 483
_refine_ls_number_reflns 10833
_refine_ls_number_restraints 0
_refine_ls_restrained_S_all 1.059
_refine_ls_R_factor_all 0.1017
_refine_ls_R_factor_gt 0.0793
_refine_ls_shift/su_max 0.007
_refine_ls_shift/su_mean 0.002
_refine_ls_structure_factor_coef Fsqd
_refine_ls_weighting_details 'calc w=1/[\s^2^(Fo^2^)+(0.1024P)^2^+13.0776P] where P=(Fo^2^+2Fc^2^)/3'
_refine_ls_weighting_scheme calc
_refine_ls_wR_factor_gt 0.2117
_refine_ls_wR_factor_ref 0.2310
_reflns_number_gt 8332
_reflns_number_total 10833
_reflns_threshold_expression >2sigma(I)
_cod_data_source_file c1dt11858g.txt
_cod_data_source_block 1143GuillotICMMO
_cod_original_sg_symbol_H-M 'P 21/n'
_cod_database_code 7018006

loop_
_symmetry_equiv_pos_as_xyz
'x, y, z'
'-x+1/2, y+1/2, -z+1/2'
'-x, -y, -z'
'x-1/2, -y-1/2, z-1/2'

loop_
_atom_site_label
_atom_site_type_symbol
_atom_site_fract_x
_atom_site_fract_y
_atom_site_fract_z
_atom_site_U_iso_or_equiv
_atom_site_adp_type
_atom_site_occupancy
_atom_site_symmetry_multiplicity
_atom_site_calc_flag
_atom_site_refinement_flags
C1 C 0.6149(4) 0.5059(2) 0.18646(12) 0.0222(6) Uani 1 1 d .
H1 H 0.6888 0.5180 0.1670 0.027 Uiso 1 1 calc R
C2 C 0.5578(4) 0.5825(3) 0.21020(14) 0.0280(7) Uani 1 1 d .
H2 H 0.5926 0.6450 0.2071 0.034 Uiso 1 1 calc R
C3 C 0.4465(4) 0.5640(3) 0.23892(14) 0.0320(8) Uani 1 1 d .
H3 H 0.4051 0.6142 0.2553 0.038 Uiso 1 1 calc R
C4 C 0.3980(4) 0.4701(3) 0.24279(13) 0.0284(7) Uani 1 1 d .
H4 H 0.3223 0.4566 0.2612 0.034 Uiso 1 1 calc R
C5 C 0.4637(4) 0.3965(3) 0.21880(13) 0.0246(6) Uani 1 1 d .
C6 C 0.4190(5) 0.2932(3) 0.22589(18) 0.0415(11) Uani 1 1 d .
H6A H 0.4417 0.2757 0.2599 0.050 Uiso 1 1 calc R
H6B H 0.3168 0.2891 0.2193 0.050 Uiso 1 1 calc R
C7 C 0.8325(5) 0.1211(3) 0.13204(16) 0.0369(9) Uani 1 1 d .
H7 H 0.8728 0.1602 0.1093 0.044 Uiso 1 1 calc R
C8 C 0.8756(6) 0.0262(4) 0.13671(19) 0.0470(12) Uani 1 1 d .
H8 H 0.9449 0.0019 0.1179 0.056 Uiso 1 1 calc R
C9 C 0.8137(6) -0.0324(3) 0.1700(2) 0.0510(13) Uani 1 1 d .
H9 H 0.8387 -0.0974 0.1732 0.061 Uiso 1 1 calc R
C10 C 0.7149(5) 0.0069(3) 0.19820(18) 0.0436(11) Uani 1 1 d .
H10 H 0.6729 -0.0310 0.2210 0.052 Uiso 1 1 calc R
C11 C 0.6781(4) 0.1043(3) 0.19230(14) 0.0310(8) Uani 1 1 d .
C12 C 0.5770(5) 0.1528(3) 0.22351(15) 0.0361(9) Uani 1 1 d .
H12A H 0.5185 0.1042 0.2376 0.043 Uiso 1 1 calc R
H12B H 0.6299 0.1866 0.2502 0.043 Uiso 1 1 calc R
C13 C 0.3783(4) 0.1703(3) 0.16181(16) 0.0305(8) Uani 1 1 d .
H13A H 0.2972 0.1539 0.1796 0.037 Uiso 1 1 calc R
H13B H 0.4188 0.1106 0.1506 0.037 Uiso 1 1 calc R
C14 C 0.3308(4) 0.2325(3) 0.11840(17) 0.0337(8) Uani 1 1 d .
H14A H 0.2626 0.1977 0.0965 0.040 Uiso 1 1 calc R
H14B H 0.2861 0.2911 0.1292 0.040 Uiso 1 1 calc R
C15 C 0.4562(4) 0.2402(3) 0.04722(16) 0.0308(8) Uani 1 1 d .
H15 H 0.3722 0.2172 0.0313 0.037 Uiso 1 1 calc R
C16 C 0.5756(4) 0.2535(3) 0.01778(13) 0.0258(7) Uani 1 1 d .
C17 C 0.7015(4) 0.3021(2) 0.03630(12) 0.0222(6) Uani 1 1 d .
C18 C 0.8130(3) 0.3069(3) 0.00476(12) 0.0234(6) Uani 1 1 d .
C19 C 0.8003(4) 0.2631(3) -0.04150(13) 0.0272(7) Uani 1 1 d .
H19 H 0.8763 0.2661 -0.0609 0.033 Uiso 1 1 calc R
C20 C 0.6772(4) 0.2152(3) -0.05947(14) 0.0295(8) Uani 1 1 d .
C21 C 0.5661(4) 0.2133(3) -0.02954(14) 0.0299(7) Uani 1 1 d .
H21 H 0.4815 0.1840 -0.0413 0.036 Uiso 1 1 calc R
C22 C 0.9419(4) 0.3563(3) 0.02129(12) 0.0227(6) Uani 1 1 d .
C23 C 1.1578(4) 0.4207(3) 0.02399(13) 0.0270(7) Uani 1 1 d .
C24 C 1.1061(4) 0.4346(3) 0.06958(12) 0.0233(6) Uani 1 1 d .
C25 C 1.1833(4) 0.4817(3) 0.10773(14) 0.0272(7) Uani 1 1 d .
H25 H 1.1476 0.4919 0.1379 0.033 Uiso 1 1 calc R
C26 C 1.3172(4) 0.5126(3) 0.09791(16) 0.0320(8) Uani 1 1 d .
H26 H 1.3743 0.5434 0.1225 0.038 Uiso 1 1 calc R
C27 C 1.3694(4) 0.4988(3) 0.05206(18) 0.0397(10) Uani 1 1 d .
H27 H 1.4599 0.5208 0.0471 0.048 Uiso 1 1 calc R
C28 C 1.2911(4) 0.4538(4) 0.01443(16) 0.0367(9) Uani 1 1 d .
H28 H 1.3255 0.4458 -0.0161 0.044 Uiso 1 1 calc R
C29 C 0.6710(5) 0.1677(3) -0.11041(15) 0.0357(9) Uani 1 1 d .
C30 C 0.5339(5) 0.1096(5) -0.1212(2) 0.0593(16) Uani 1 1 d .
H30A H 0.5326 0.0814 -0.1533 0.089 Uiso 1 1 calc R
H30B H 0.4538 0.1518 -0.1198 0.089 Uiso 1 1 calc R
H30C H 0.5295 0.0591 -0.0972 0.089 Uiso 1 1 calc R
C31 C 0.7936(5) 0.0969(4) -0.11255(16) 0.0412(10) Uani 1 1 d .
H31A H 0.7867 0.0651 -0.1438 0.062 Uiso 1 1 calc R
H31B H 0.7898 0.0496 -0.0870 0.062 Uiso 1 1 calc R
H31C H 0.8818 0.1315 -0.1081 0.062 Uiso 1 1 calc R
C32 C 0.6823(9) 0.2441(4) -0.14948(18) 0.070(2) Uani 1 1 d .
H32A H 0.7755 0.2722 -0.1462 0.104 Uiso 1 1 calc R
H32B H 0.6129 0.2937 -0.1458 0.104 Uiso 1 1 calc R
H32C H 0.6658 0.2150 -0.1813 0.104 Uiso 1 1 calc R
C33 C 0.1401(6) 0.0750(4) 0.0096(2) 0.0506(12) Uani 1 1 d .
C34 C 0.2391(7) 0.0202(5) -0.0154(2) 0.0612(15) Uani 1 1 d .
H34A H 0.2594 0.0536 -0.0447 0.092 Uiso 1 1 calc R
H34B H 0.1995 -0.0422 -0.0237 0.092 Uiso 1 1 calc R
H34C H 0.3250 0.0122 0.0055 0.092 Uiso 1 1 calc R
N3 N 0.5684(3) 0.41410(19) 0.19028(11) 0.0210(5) Uani 1 1 d .
N4 N 0.7345(3) 0.1596(2) 0.15900(12) 0.0274(6) Uani 1 1 d .
N2 N 0.4852(4) 0.2223(2) 0.19477(13) 0.0301(7) Uani 1 1 d .
N1 N 0.4565(3) 0.2572(2) 0.09276(13) 0.0276(6) Uani 1 1 d .
N5 N 0.9719(3) 0.3934(2) 0.06622(10) 0.0230(5) Uani 1 1 d .
H5 H 0.9162 0.3920 0.0895 0.028 Uiso 1 1 calc R
N6 N 1.0534(3) 0.3725(3) -0.00462(11) 0.0286(6) Uani 1 1 d .
H6 H 1.0591 0.3553 -0.0346 0.034 Uiso 1 1 calc R
N7 N 0.0624(6) 0.1192(4) 0.0310(2) 0.0637(13) Uani 1 1 d .
O1 O 0.7173(3) 0.34078(19) 0.07938(9) 0.0245(5) Uani 1 1 d .
O2 O 0.8714(3) 0.37055(19) 0.16642(9) 0.0248(5) Uani 1 1 d .
O3 O 1.0478(3) 0.4213(2) 0.22593(11) 0.0365(6) Uani 1 1 d .
O4 O 0.8881(3) 0.29926(19) 0.24436(9) 0.0291(5) Uani 1 1 d .
O5 O 1.0623(3) 0.2673(2) 0.19002(14) 0.0453(8) Uani 1 1 d .
O6 O 0.1922(5) 0.2741(3) 0.83661(13) 0.0575(10) Uani 1 1 d .
O7 O 0.0874(5) 0.3679(3) 0.89480(13) 0.0672(13) Uani 1 1 d .
O8 O 0.3294(5) 0.3399(4) 0.90107(17) 0.0662(12) Uani 1 1 d .
O9 O 0.1702(5) 0.2168(3) 0.91664(15) 0.0639(11) Uani 1 1 d .
Cl1 Cl 0.96889(8) 0.33927(6) 0.20745(3) 0.02141(17) Uani 1 1 d .
Cl2 Cl 0.19141(14) 0.29743(8) 0.88602(4) 0.0416(3) Uani 1 1 d .
Mn Mn 0.63936(6) 0.30103(4) 0.143779(19) 0.02189(14) Uani 1 1 d .

loop_
_atom_site_aniso_label
_atom_site_aniso_U_11
_atom_site_aniso_U_22
_atom_site_aniso_U_33
_atom_site_aniso_U_23
_atom_site_aniso_U_13
_atom_site_aniso_U_12
C1 0.0239(15) 0.0172(13) 0.0255(15) -0.0022(11) 0.0015(12) -0.0009(11)
C2 0.0343(19) 0.0189(14) 0.0299(17) -0.0044(12) -0.0021(14) 0.0033(13)
C3 0.038(2) 0.0299(17) 0.0285(17) -0.0125(14) 0.0037(15) 0.0100(15)
C4 0.0234(16) 0.0371(19) 0.0254(16) -0.0102(14) 0.0056(13) 0.0024(14)
C5 0.0209(15) 0.0271(16) 0.0265(15) -0.0084(12) 0.0058(12) -0.0025(12)
C6 0.048(2) 0.0316(19) 0.051(2) -0.0149(17) 0.037(2) -0.0159(17)
C7 0.043(2) 0.0285(18) 0.039(2) -0.0070(15) 0.0050(17) 0.0098(16)
C8 0.053(3) 0.037(2) 0.049(3) -0.0131(19) -0.004(2) 0.018(2)
C9 0.063(3) 0.0225(18) 0.063(3) -0.0058(19) -0.023(3) 0.0080(19)
C10 0.054(3) 0.0251(18) 0.047(2) 0.0103(17) -0.021(2) -0.0139(18)
C11 0.038(2) 0.0235(16) 0.0306(18) 0.0020(13) -0.0040(15) -0.0106(14)
C12 0.040(2) 0.037(2) 0.0327(19) 0.0015(15) 0.0089(16) -0.0185(17)
C13 0.0252(17) 0.0223(15) 0.046(2) -0.0062(14) 0.0149(15) -0.0074(13)
C14 0.0187(16) 0.0336(19) 0.050(2) 0.0000(17) 0.0125(15) -0.0004(14)
C15 0.0187(16) 0.0275(17) 0.046(2) -0.0058(15) 0.0012(14) -0.0014(13)
C16 0.0173(15) 0.0293(16) 0.0305(17) -0.0075(13) 0.0001(12) 0.0007(12)
C17 0.0203(15) 0.0242(14) 0.0221(14) -0.0037(11) 0.0024(11) -0.0012(12)
C18 0.0181(14) 0.0333(17) 0.0188(14) -0.0023(12) 0.0013(11) -0.0003(12)
C19 0.0225(16) 0.0384(19) 0.0205(15) -0.0061(13) 0.0001(12) 0.0073(14)
C20 0.0252(17) 0.0353(18) 0.0266(16) -0.0109(14) -0.0064(13) 0.0083(14)
C21 0.0217(16) 0.0343(18) 0.0324(18) -0.0107(14) -0.0056(13) 0.0034(13)
C22 0.0200(14) 0.0317(16) 0.0168(13) 0.0015(12) 0.0032(11) -0.0015(12)
C23 0.0210(16) 0.0374(18) 0.0231(15) 0.0053(13) 0.0038(12) -0.0031(13)
C24 0.0199(15) 0.0270(15) 0.0229(14) 0.0063(12) 0.0019(11) -0.0056(12)
C25 0.0260(17) 0.0262(16) 0.0289(17) 0.0040(13) -0.0006(13) -0.0067(13)
C26 0.0262(18) 0.0275(17) 0.042(2) 0.0047(15) -0.0023(15) -0.0079(14)
C27 0.0224(18) 0.046(2) 0.051(2) 0.0097(19) 0.0030(16) -0.0105(16)
C28 0.0245(18) 0.054(3) 0.0325(19) 0.0061(17) 0.0076(14) -0.0064(17)
C29 0.039(2) 0.039(2) 0.0272(17) -0.0154(15) -0.0094(15) 0.0150(17)
C30 0.037(2) 0.076(4) 0.062(3) -0.043(3) -0.014(2) 0.009(2)
C31 0.043(2) 0.045(2) 0.035(2) -0.0135(18) -0.0016(17) 0.0181(19)
C32 0.133(6) 0.045(3) 0.026(2) -0.0081(19) -0.019(3) 0.020(3)
C33 0.052(3) 0.051(3) 0.048(3) 0.012(2) 0.000(2) -0.007(2)
C34 0.071(4) 0.055(3) 0.058(3) 0.010(3) 0.011(3) -0.004(3)
N3 0.0206(13) 0.0167(11) 0.0266(13) -0.0045(10) 0.0076(10) -0.0027(9)
N4 0.0319(16) 0.0190(12) 0.0321(15) -0.0036(11) 0.0067(12) -0.0011(11)
N2 0.0335(17) 0.0222(13) 0.0371(16) -0.0093(12) 0.0185(13) -0.0099(12)
N1 0.0184(13) 0.0252(14) 0.0403(17) 0.0009(12) 0.0083(12) -0.0002(11)
N5 0.0205(13) 0.0308(14) 0.0182(12) 0.0009(10) 0.0036(10) -0.0081(11)
N6 0.0206(14) 0.0475(18) 0.0183(12) -0.0007(12) 0.0040(10) -0.0033(13)
N7 0.061(3) 0.059(3) 0.072(3) 0.001(3) 0.008(3) 0.005(2)
O1 0.0226(11) 0.0302(12) 0.0217(11) -0.0061(9) 0.0071(9) -0.0075(9)
O2 0.0234(12) 0.0294(12) 0.0215(11) 0.0046(9) 0.0020(9) -0.0025(9)
O3 0.0320(14) 0.0411(16) 0.0353(14) 0.0020(12) -0.0032(11) -0.0141(12)
O4 0.0365(14) 0.0280(12) 0.0237(12) 0.0065(10) 0.0083(10) -0.0027(10)
O5 0.0367(17) 0.0364(16) 0.066(2) 0.0052(15) 0.0234(15) 0.0173(13)
O6 0.100(3) 0.0424(18) 0.0335(16) -0.0031(14) 0.0267(18) 0.0059(19)
O7 0.089(3) 0.084(3) 0.0299(16) 0.0024(17) 0.0097(18) 0.056(3)
O8 0.058(2) 0.082(3) 0.058(2) 0.008(2) 0.0020(19) -0.013(2)
O9 0.092(3) 0.058(2) 0.044(2) 0.0157(17) 0.022(2) -0.017(2)
Cl1 0.0202(3) 0.0211(3) 0.0235(3) 0.0031(3) 0.0051(3) 0.0012(3)
Cl2 0.0596(7) 0.0341(5) 0.0349(5) 0.0030(4) 0.0262(5) 0.0047(4)
Mn 0.0250(3) 0.0160(2) 0.0265(3) -0.00397(17) 0.01310(19) -0.00329(17)

loop_
_atom_type_symbol
_atom_type_description
_atom_type_scat_dispersion_real
_atom_type_scat_dispersion_imag
_atom_type_scat_source
C C 0.0031 0.0016 'International Tables Vol C Tables 4.2.6.8 and 6.1.1.4'
H H 0.0000 0.0000 'International Tables Vol C Tables 4.2.6.8 and 6.1.1.4'
N N 0.0061 0.0033 'International Tables Vol C Tables 4.2.6.8 and 6.1.1.4'
O O 0.0109 0.0061 'International Tables Vol C Tables 4.2.6.8 and 6.1.1.4'
Cl Cl 0.1495 0.1591 'International Tables Vol C Tables 4.2.6.8 and 6.1.1.4'
Mn Mn 0.3385 0.7311 'International Tables Vol C Tables 4.2.6.8 and 6.1.1.4'

loop_
_geom_angle_atom_site_label_1
_geom_angle_atom_site_label_2
_geom_angle_atom_site_label_3
_geom_angle
N3 C1 C2 122.8(3)
C1 C2 C3 118.2(3)
C4 C3 C2 119.2(3)
C3 C4 C5 119.1(3)
N3 C5 C4 121.9(3)
N3 C5 C6 118.6(3)
C4 C5 C6 119.4(3)
N2 C6 C5 114.6(3)
N4 C7 C8 122.7(5)
C7 C8 C9 118.7(5)
C10 C9 C8 119.0(4)
C9 C10 C11 119.4(4)
N4 C11 C10 121.3(4)
N4 C11 C12 116.6(3)
C10 C11 C12 122.1(4)
N2 C12 C11 111.3(3)
N2 C13 C14 110.3(3)
N1 C14 C13 108.0(3)
N1 C15 C16 125.7(3)
C21 C16 C17 120.1(3)
C21 C16 C15 118.0(3)
C17 C16 C15 121.9(3)
O1 C17 C18 120.1(3)
O1 C17 C16 123.3(3)
C18 C17 C16 116.6(3)
C19 C18 C17 121.2(3)
C19 C18 C22 119.7(3)
C17 C18 C22 119.0(3)
C20 C19 C18 122.0(3)
C21 C20 C19 117.0(3)
C21 C20 C29 123.7(3)
C19 C20 C29 119.3(4)
C20 C21 C16 123.0(3)
N6 C22 N5 107.9(3)
N6 C22 C18 126.7(3)
N5 C22 C18 125.4(3)
N6 C23 C28 132.2(4)
N6 C23 C24 106.7(3)
C28 C23 C24 121.2(4)
C25 C24 N5 131.6(3)
C25 C24 C23 122.6(3)
N5 C24 C23 105.9(3)
C24 C25 C26 115.5(4)
C25 C26 C27 122.0(4)
C28 C27 C26 121.9(4)
C27 C28 C23 116.8(4)
C32 C29 C31 108.7(5)
C32 C29 C30 109.8(5)
C31 C29 C30 107.0(4)
C32 C29 C20 110.1(4)
C31 C29 C20 109.8(3)
C30 C29 C20 111.4(4)
N7 C33 C34 178.2(6)
C5 N3 C1 118.7(3)
C5 N3 Mn 119.8(2)
C1 N3 Mn 120.9(2)
C11 N4 C7 119.0(4)
C11 N4 Mn 117.4(3)
C7 N4 Mn 122.9(3)
C6 N2 C12 112.6(4)
C6 N2 C13 111.8(3)
C12 N2 C13 110.5(3)
C6 N2 Mn 110.5(2)
C12 N2 Mn 104.4(2)
C13 N2 Mn 106.6(2)
C15 N1 C14 119.4(3)
C15 N1 Mn 127.4(3)
C14 N1 Mn 112.5(3)
C22 N5 C24 109.8(3)
C22 N6 C23 109.8(3)
C17 O1 Mn 130.9(2)
Cl1 O2 Mn 125.41(14)
O3 Cl1 O4 110.60(18)
O3 Cl1 O5 110.4(2)
O4 Cl1 O5 110.41(18)
O3 Cl1 O2 108.47(17)
O4 Cl1 O2 108.52(16)
O5 Cl1 O2 108.40(19)
O6 Cl2 O9 113.9(3)
O6 Cl2 O7 112.6(2)
O9 Cl2 O7 107.7(3)
O6 Cl2 O8 106.8(3)
O9 Cl2 O8 108.5(3)
O7 Cl2 O8 107.1(3)
O1 Mn N3 117.91(11)
O1 Mn N4 103.45(12)
N3 Mn N4 132.91(12)
O1 Mn N1 81.32(11)
N3 Mn N1 107.70(11)
N4 Mn N1 99.48(12)
O1 Mn N2 156.61(11)
N3 Mn N2 75.27(10)
N4 Mn N2 74.98(12)
N1 Mn N2 76.04(12)
O1 Mn O2 74.30(9)
N3 Mn O2 83.31(10)
N4 Mn O2 87.42(11)
N1 Mn O2 155.59(10)
N2 Mn O2 128.32(11)

loop_
_geom_bond_atom_site_label_1
_geom_bond_atom_site_label_2
_geom_bond_distance
C1 N3 1.349(4)
C1 C2 1.375(5)
C2 C3 1.390(6)
C3 C4 1.381(6)
C4 C5 1.386(5)
C5 N3 1.334(4)
C5 C6 1.504(5)
C6 N2 1.472(5)
C7 N4 1.343(5)
C7 C8 1.374(6)
C8 C9 1.385(8)
C9 C10 1.374(8)
C10 C11 1.395(6)
C11 N4 1.334(5)
C11 C12 1.494(6)
C12 N2 1.477(6)
C13 N2 1.483(5)
C13 C14 1.504(6)
C14 N1 1.471(5)
C15 N1 1.269(5)
C15 C16 1.454(5)
C16 C21 1.405(5)
C16 C17 1.424(5)
C17 O1 1.291(4)
C17 C18 1.421(5)
C18 C19 1.399(5)
C18 C22 1.437(5)
C19 C20 1.393(5)
C20 C21 1.387(6)
C20 C29 1.538(5)
C22 N6 1.339(4)
C22 N5 1.341(4)
C23 N6 1.379(5)
C23 C28 1.388(5)
C23 C24 1.392(5)
C24 C25 1.385(5)
C24 N5 1.388(4)
C25 C26 1.385(5)
C26 C27 1.400(7)
C27 C28 1.367(6)
C29 C32 1.513(8)
C29 C31 1.522(6)
C29 C30 1.533(7)
C33 N7 1.151(8)
C33 C34 1.424(9)
N3 Mn 2.157(3)
N4 Mn 2.176(3)
N2 Mn 2.367(3)
N1 Mn 2.215(3)
O1 Mn 2.043(2)
O2 Cl1 1.458(3)
O2 Mn 2.429(3)
O3 Cl1 1.426(3)
O4 Cl1 1.429(3)
O5 Cl1 1.438(3)
O6 Cl2 1.391(4)
O7 Cl2 1.419(4)
O8 Cl2 1.459(5)
O9 Cl2 1.418(4)
